data_7102340
loop_
_publ_author_name
'Layfield, Richard A'
'Garc\'ia, Felipe'
'Hannauer, Julien'
'Humphrey, Simon M'

_publ_section_title
;
 Ansa-tris(allyl) complexes of alkali metals: tripodal analogues of
 cyclopentadienyl and ansa-metallocene ligands.
;
_journal_issue 47
_journal_name_full 'Chemical communications (Cambridge, England)'
_journal_page_first 5081
_journal_page_last 5083
_journal_paper_doi 10.1039/b712285c
_journal_year 2007
_chemical_formula_moiety 'C31 H63 K O Si6 Sn'
_chemical_formula_sum 'C31 H63 K O Si6 Sn'
_chemical_formula_weight 778.14
_chemical_name_systematic
;
?
;
_space_group_IT_number 161
_symmetry_cell_setting rhombohedral
_symmetry_space_group_name_Hall 'R 3 -2"c'
_symmetry_space_group_name_H-M 'R 3 c :H'
_atom_sites_solution_hydrogens geom
_atom_sites_solution_primary direct
_atom_sites_solution_secondary difmap
_audit_creation_method SHELXL-97
_cell_angle_alpha 90.00
_cell_angle_beta 90.00
_cell_angle_gamma 120.00
_cell_formula_units_Z 6
_cell_length_a 17.4815(9)
_cell_length_b 17.4815(9)
_cell_length_c 27.596(2)
_cell_measurement_reflns_used 13543
_cell_measurement_temperature 180(2)
_cell_measurement_theta_max 20.60
_cell_measurement_theta_min 1.02
_cell_volume 7303.5(8)
_computing_cell_refinement 'HKL Scalepack (Otwinowski & Minor 1997)'
_computing_data_reduction
;
HKL Denzo and Scalepack (Otwinowski & Minor 1997)
;
_computing_publication_material 'SHELXL-97 (Sheldrick 1997)'
_computing_structure_refinement 'SHELXL-97 (Sheldrick 1997)'
_computing_structure_solution 'SIR-92 (Altomare et al. 1994)'
_diffrn_ambient_temperature 180(2)
_diffrn_measured_fraction_theta_full 0.992
_diffrn_measured_fraction_theta_max 0.992
_diffrn_measurement_device_type 'Nonius Kappa CCD'
_diffrn_measurement_method 'Thin slice \w and \f scans'
_diffrn_radiation_source 'fine-focus sealed tube'
_diffrn_radiation_type MoK\a
_diffrn_radiation_wavelength 0.71073
_diffrn_reflns_av_R_equivalents 0.0517
_diffrn_reflns_av_sigmaI/netI 0.0375
_diffrn_reflns_limit_h_max 16
_diffrn_reflns_limit_h_min -17
_diffrn_reflns_limit_k_max 17
_diffrn_reflns_limit_k_min -17
_diffrn_reflns_limit_l_max 27
_diffrn_reflns_limit_l_min -27
_diffrn_reflns_number 7480
_diffrn_reflns_theta_full 20.59
_diffrn_reflns_theta_max 20.59
_diffrn_reflns_theta_min 3.64
_exptl_absorpt_coefficient_mu 0.776
_exptl_absorpt_correction_T_max 0.986
_exptl_absorpt_correction_T_min 0.854
_exptl_absorpt_correction_type multi-scan
_exptl_crystal_colour colorless
_exptl_crystal_density_diffrn 1.062
_exptl_crystal_density_method 'not measured'
_exptl_crystal_description block
_exptl_crystal_F_000 2460
_exptl_crystal_size_max 0.17
_exptl_crystal_size_mid 0.12
_exptl_crystal_size_min 0.12
_refine_diff_density_max 0.209
_refine_diff_density_min -0.147
_refine_diff_density_rms 0.038
_refine_ls_abs_structure_details 'Flack H D (1983), Acta Cryst. A39, 876-881'
_refine_ls_abs_structure_Flack -0.03(4)
_refine_ls_extinction_method none
_refine_ls_goodness_of_fit_ref 1.060
_refine_ls_hydrogen_treatment mixed
_refine_ls_matrix_type full
_refine_ls_number_parameters 136
_refine_ls_number_reflns 1622
_refine_ls_number_restraints 1
_refine_ls_restrained_S_all 1.060
_refine_ls_R_factor_all 0.0482
_refine_ls_R_factor_gt 0.0312
_refine_ls_shift/su_max 0.000
_refine_ls_shift/su_mean 0.000
_refine_ls_structure_factor_coef Fsqd
_refine_ls_weighting_details 'calc w=1/[\s^2^(Fo^2^)+(0.0292P)^2^+16.6017P] where P=(Fo^2^+2Fc^2^)/3'
_refine_ls_weighting_scheme calc
_refine_ls_wR_factor_gt 0.0685
_refine_ls_wR_factor_ref 0.0773
_reflns_number_gt 1309
_reflns_number_total 1622
_reflns_threshold_expression >2sigma(I)
_cod_data_source_file b712285c.txt
_cod_data_source_block lf0702
_cod_depositor_comments
;
The following automatic conversions were performed:
'_symmetry_cell_setting' value 'Rhombohedral' changed to 'rhombohedral'
according to '/home/saulius/struct/CIF-dictionaries/cif_core.dic'
dictionary named 'cif_core.dic' version 2.4.1 from 2010-06-29.

Automatic conversion script
Id: cif_fix_enum 1527 2010-12-29 10:47:43Z saulius 
;
_cod_original_sg_symbol_H-M R3c
_cod_database_code 7102340

loop_
_symmetry_equiv_pos_as_xyz
'x, y, z'
'-y, x-y, z'
'-x+y, -x, z'
'-y, -x, z+1/2'
'-x+y, y, z+1/2'
'x, x-y, z+1/2'
'x+2/3, y+1/3, z+1/3'
'-y+2/3, x-y+1/3, z+1/3'
'-x+y+2/3, -x+1/3, z+1/3'
'-y+2/3, -x+1/3, z+5/6'
'-x+y+2/3, y+1/3, z+5/6'
'x+2/3, x-y+1/3, z+5/6'
'x+1/3, y+2/3, z+2/3'
'-y+1/3, x-y+2/3, z+2/3'
'-x+y+1/3, -x+2/3, z+2/3'
'-y+1/3, -x+2/3, z+7/6'
'-x+y+1/3, y+2/3, z+7/6'
'x+1/3, x-y+2/3, z+7/6'

loop_
_atom_site_label
_atom_site_type_symbol
_atom_site_fract_x
_atom_site_fract_y
_atom_site_fract_z
_atom_site_U_iso_or_equiv
_atom_site_adp_type
_atom_site_occupancy
_atom_site_symmetry_multiplicity
_atom_site_calc_flag
_atom_site_refinement_flags
K1 K -0.3333 0.3333 0.46703(9) 0.0812(8) Uani 1 3 d S
Sn1 Sn -0.3333 0.3333 0.334182(16) 0.0558(2) Uani 1 3 d S
Si1 Si -0.20525(13) 0.24031(14) 0.33099(9) 0.0752(6) Uani 1 1 d .
Si2 Si -0.04722(17) 0.48292(18) 0.46961(9) 0.1040(8) Uani 1 1 d .
C1 C -0.2460(4) 0.2895(4) 0.3771(3) 0.066(2) Uani 1 1 d .
H1 H -0.294(4) 0.238(4) 0.404(2) 0.079 Uiso 1 1 d .
C2 C -0.1711(5) 0.3686(5) 0.4009(3) 0.0722(19) Uani 1 1 d .
H2 H -0.140(5) 0.415(4) 0.373(3) 0.087 Uiso 1 1 d .
C3 C -0.1424(5) 0.3802(5) 0.4466(3) 0.083(2) Uani 1 1 d .
H3 H -0.179(4) 0.324(5) 0.477(3) 0.099 Uiso 1 1 d .
C4 C -0.2992(6) 0.1480(6) 0.2968(4) 0.109(3) Uani 1 1 d .
H4A H -0.3387 0.1023 0.3196 0.163 Uiso 1 1 calc R
H4B H -0.2757 0.1225 0.2736 0.163 Uiso 1 1 calc R
H4C H -0.3321 0.1712 0.2793 0.163 Uiso 1 1 calc R
C5 C -0.1435(7) 0.1938(7) 0.3621(4) 0.122(4) Uani 1 1 d .
H5A H -0.1833 0.1465 0.3841 0.183 Uiso 1 1 calc R
H5B H -0.0947 0.2404 0.3807 0.183 Uiso 1 1 calc R
H5C H -0.1199 0.1699 0.3380 0.183 Uiso 1 1 calc R
C6 C -0.1298(6) 0.3283(6) 0.2880(3) 0.108(3) Uani 1 1 d .
H6A H -0.1080 0.3029 0.2639 0.163 Uiso 1 1 calc R
H6B H -0.0798 0.3749 0.3060 0.163 Uiso 1 1 calc R
H6C H -0.1621 0.3535 0.2717 0.163 Uiso 1 1 calc R
C7 C 0.0057(7) 0.5648(7) 0.4215(4) 0.146(4) Uani 1 1 d .
H7A H 0.0276 0.5411 0.3964 0.219 Uiso 1 1 calc R
H7B H 0.0552 0.6187 0.4351 0.219 Uiso 1 1 calc R
H7C H -0.0374 0.5787 0.4073 0.219 Uiso 1 1 calc R
C8 C 0.0368(8) 0.4571(8) 0.4918(6) 0.189(6) Uani 1 1 d .
H8A H 0.0115 0.4131 0.5178 0.283 Uiso 1 1 calc R
H8B H 0.0877 0.5110 0.5043 0.283 Uiso 1 1 calc R
H8C H 0.0558 0.4335 0.4652 0.283 Uiso 1 1 calc R
C9 C -0.0837(11) 0.5337(10) 0.5153(6) 0.241(10) Uani 1 1 d .
H9A H -0.1116 0.4926 0.5423 0.362 Uiso 1 1 calc R
H9B H -0.1264 0.5478 0.5008 0.362 Uiso 1 1 calc R
H9C H -0.0326 0.5881 0.5273 0.362 Uiso 1 1 calc R
O1 O -0.3333 0.3333 0.5673(4) 0.134(4) Uani 1 3 d S
C10 C -0.2637(18) 0.343(4) 0.5969(7) 0.279(17) Uani 0.67 1 d P
C11 C -0.290(3) 0.328(4) 0.6465(8) 0.23(2) Uani 0.67 1 d P

loop_
_atom_site_aniso_label
_atom_site_aniso_U_11
_atom_site_aniso_U_22
_atom_site_aniso_U_33
_atom_site_aniso_U_23
_atom_site_aniso_U_13
_atom_site_aniso_U_12
K1 0.0904(12) 0.0904(12) 0.0627(17) 0.000 0.000 0.0452(6)
Sn1 0.0600(3) 0.0600(3) 0.0476(4) 0.000 0.000 0.02999(14)
Si1 0.0800(14) 0.0820(14) 0.0784(14) -0.0055(13) 0.0035(13) 0.0516(13)
Si2 0.1007(18) 0.0954(18) 0.0963(18) -0.0234(17) -0.0358(13) 0.0344(16)
C1 0.067(5) 0.071(5) 0.063(5) -0.004(4) -0.007(3) 0.037(5)
C2 0.067(5) 0.075(5) 0.074(6) -0.001(5) -0.002(5) 0.035(4)
C3 0.073(5) 0.100(6) 0.070(6) -0.005(5) -0.028(4) 0.040(5)
C4 0.108(7) 0.105(7) 0.122(8) -0.046(6) -0.013(6) 0.060(6)
C5 0.126(8) 0.145(8) 0.150(9) 0.000(7) -0.006(6) 0.109(8)
C6 0.119(8) 0.117(7) 0.106(8) 0.007(6) 0.027(6) 0.071(6)
C7 0.142(10) 0.107(7) 0.146(10) 0.005(7) -0.028(8) 0.029(7)
C8 0.143(10) 0.158(10) 0.238(15) 0.023(11) -0.092(11) 0.054(9)
C9 0.226(17) 0.199(15) 0.196(17) -0.104(13) 0.025(13) 0.029(13)
O1 0.158(6) 0.158(6) 0.086(10) 0.000 0.000 0.079(3)
C10 0.16(2) 0.55(5) 0.12(2) 0.02(3) -0.003(16) 0.17(3)
C11 0.37(7) 0.30(3) 0.114(11) -0.09(3) -0.12(3) 0.23(5)

loop_
_atom_type_symbol
_atom_type_description
_atom_type_scat_dispersion_real
_atom_type_scat_dispersion_imag
_atom_type_scat_source
C C 0.0033 0.0016 'International Tables Vol C Tables 4.2.6.8 and 6.1.1.4'
H H 0.0000 0.0000 'International Tables Vol C Tables 4.2.6.8 and 6.1.1.4'
Si Si 0.0817 0.0704 'International Tables Vol C Tables 4.2.6.8 and 6.1.1.4'
K K 0.2009 0.2494 'International Tables Vol C Tables 4.2.6.8 and 6.1.1.4'
Sn Sn -0.6537 1.4246 'International Tables Vol C Tables 4.2.6.8 and 6.1.1.4'
O O 0.0106 0.0060 'International Tables Vol C Tables 4.2.6.8 and 6.1.1.4'

loop_
_geom_angle_atom_site_label_1
_geom_angle_atom_site_label_2
_geom_angle_atom_site_label_3
_geom_angle
_geom_angle_site_symmetry_1
_geom_angle_site_symmetry_3
O1 K1 C3 100.58(17) . .
O1 K1 C3 100.58(17) . 3_455
C3 K1 C3 116.71(10) . 3_455
O1 K1 C3 100.58(17) . 2_565
C3 K1 C3 116.71(10) . 2_565
C3 K1 C3 116.71(10) 3_455 2_565
O1 K1 C2 125.25(16) . .
C3 K1 C2 24.72(19) . .
C3 K1 C2 105.9(2) 3_455 .
C3 K1 C2 108.4(2) 2_565 .
O1 K1 C2 125.25(16) . 3_455
C3 K1 C2 108.4(2) . 3_455
C3 K1 C2 24.72(19) 3_455 3_455
C3 K1 C2 105.9(2) 2_565 3_455
C2 K1 C2 90.0(2) . 3_455
O1 K1 C2 125.25(16) . 2_565
C3 K1 C2 105.9(2) . 2_565
C3 K1 C2 108.4(2) 3_455 2_565
C3 K1 C2 24.72(19) 2_565 2_565
C2 K1 C2 90.0(2) . 2_565
C2 K1 C2 90.0(2) 3_455 2_565
O1 K1 C1 140.81(13) . .
C3 K1 C1 48.36(19) . .
C3 K1 C1 80.1(2) 3_455 .
C3 K1 C1 114.2(2) 2_565 .
C2 K1 C1 27.24(18) . .
C2 K1 C1 62.78(19) 3_455 .
C2 K1 C1 90.3(2) 2_565 .
O1 K1 C1 140.81(13) . 3_455
C3 K1 C1 114.2(2) . 3_455
C3 K1 C1 48.36(19) 3_455 3_455
C3 K1 C1 80.1(2) 2_565 3_455
C2 K1 C1 90.3(2) . 3_455
C2 K1 C1 27.24(18) 3_455 3_455
C2 K1 C1 62.78(19) 2_565 3_455
C1 K1 C1 66.3(2) . 3_455
O1 K1 C1 140.81(13) . 2_565
C3 K1 C1 80.1(2) . 2_565
C3 K1 C1 114.2(2) 3_455 2_565
C3 K1 C1 48.36(19) 2_565 2_565
C2 K1 C1 62.78(19) . 2_565
C2 K1 C1 90.3(2) 3_455 2_565
C2 K1 C1 27.24(18) 2_565 2_565
C1 K1 C1 66.3(2) . 2_565
C1 K1 C1 66.3(2) 3_455 2_565
O1 K1 Sn1 180.000(1) . .
C3 K1 Sn1 79.42(17) . .
C3 K1 Sn1 79.42(17) 3_455 .
C3 K1 Sn1 79.42(17) 2_565 .
C2 K1 Sn1 54.75(16) . .
C2 K1 Sn1 54.75(16) 3_455 .
C2 K1 Sn1 54.75(16) 2_565 .
C1 K1 Sn1 39.19(13) . .
C1 K1 Sn1 39.19(13) 3_455 .
C1 K1 Sn1 39.19(13) 2_565 .
O1 K1 H1 129.9(14) . .
C3 K1 H1 58.2(12) . .
C3 K1 H1 62.5(13) 3_455 .
C3 K1 H1 129.5(14) 2_565 .
C2 K1 H1 43.5(13) . .
C2 K1 H1 50.2(12) 3_455 .
C2 K1 H1 104.8(14) 2_565 .
C1 K1 H1 20.2(13) . .
C1 K1 H1 63.3(13) 3_455 .
C1 K1 H1 84.1(14) 2_565 .
Sn1 K1 H1 50.1(14) . .
O1 K1 H3 84.3(14) . .
C3 K1 H3 23.1(14) . .
C3 K1 H3 104.3(14) 3_455 .
C3 K1 H3 136.7(14) 2_565 .
C2 K1 H3 43.2(15) . .
C2 K1 H3 105.6(14) 3_455 .
C2 K1 H3 129.1(15) 2_565 .
C1 K1 H3 58.2(14) . .
C1 K1 H3 122.1(14) 3_455 .
C1 K1 H3 103.1(15) 2_565 .
Sn1 K1 H3 95.7(14) . .
H1 K1 H3 58.9(19) . .
C1 Sn1 C1 96.7(2) . 3_455
C1 Sn1 C1 96.7(2) . 2_565
C1 Sn1 C1 96.7(2) 3_455 2_565
C1 Sn1 K1 59.64(17) . .
C1 Sn1 K1 59.64(17) 3_455 .
C1 Sn1 K1 59.64(17) 2_565 .
C5 Si1 C1 109.0(4) . .
C5 Si1 C6 109.2(5) . .
C1 Si1 C6 109.2(4) . .
C5 Si1 C4 107.9(5) . .
C1 Si1 C4 111.5(4) . .
C6 Si1 C4 110.0(5) . .
C7 Si2 C9 106.4(7) . .
C7 Si2 C8 106.3(6) . .
C9 Si2 C8 113.7(9) . .
C7 Si2 C3 111.7(5) . .
C9 Si2 C3 110.2(6) . .
C8 Si2 C3 108.5(5) . .
C2 C1 Si1 111.4(5) . .
C2 C1 Sn1 109.3(5) . .
Si1 C1 Sn1 105.5(3) . .
C2 C1 K1 75.0(4) . .
Si1 C1 K1 167.8(4) . .
Sn1 C1 K1 81.18(19) . .
C2 C1 H1 114(3) . .
Si1 C1 H1 112(3) . .
Sn1 C1 H1 104(3) . .
K1 C1 H1 56(3) . .
C3 C2 C1 129.9(8) . .
C3 C2 K1 73.5(5) . .
C1 C2 K1 77.8(4) . .
C3 C2 H2 124(4) . .
C1 C2 H2 106(4) . .
K1 C2 H2 130(4) . .
C2 C3 Si2 124.0(7) . .
C2 C3 K1 81.8(5) . .
Si2 C3 K1 121.9(4) . .
C2 C3 H3 122(3) . .
Si2 C3 H3 114(3) . .
K1 C3 H3 66(3) . .
Si1 C4 H4A 109.5 . .
Si1 C4 H4B 109.5 . .
H4A C4 H4B 109.5 . .
Si1 C4 H4C 109.5 . .
H4A C4 H4C 109.5 . .
H4B C4 H4C 109.5 . .
Si1 C5 H5A 109.5 . .
Si1 C5 H5B 109.5 . .
H5A C5 H5B 109.5 . .
Si1 C5 H5C 109.5 . .
H5A C5 H5C 109.5 . .
H5B C5 H5C 109.5 . .
Si1 C6 H6A 109.5 . .
Si1 C6 H6B 109.5 . .
H6A C6 H6B 109.5 . .
Si1 C6 H6C 109.5 . .
H6A C6 H6C 109.5 . .
H6B C6 H6C 109.5 . .
Si2 C7 H7A 109.5 . .
Si2 C7 H7B 109.5 . .
H7A C7 H7B 109.5 . .
Si2 C7 H7C 109.5 . .
H7A C7 H7C 109.5 . .
H7B C7 H7C 109.5 . .
Si2 C8 H8A 109.5 . .
Si2 C8 H8B 109.5 . .
H8A C8 H8B 109.5 . .
Si2 C8 H8C 109.5 . .
H8A C8 H8C 109.5 . .
H8B C8 H8C 109.5 . .
Si2 C9 H9A 109.5 . .
Si2 C9 H9B 109.5 . .
H9A C9 H9B 109.5 . .
Si2 C9 H9C 109.5 . .
H9A C9 H9C 109.5 . .
H9B C9 H9C 109.5 . .
C10 O1 C10 89.5(13) . 3_455
C10 O1 C10 89.5(13) . 2_565
C10 O1 C10 89.5(13) 3_455 2_565
C10 O1 K1 125.6(9) . .
C10 O1 K1 125.6(9) 3_455 .
C10 O1 K1 125.6(9) 2_565 .
O1 C10 C11 111(2) . .
O1 C10 C10 45.3(6) . 3_455
C11 C10 C10 74(2) . 3_455
O1 C10 C10 45.3(6) . 2_565
C11 C10 C10 81.3(13) . 2_565
C10 C10 C10 60.000(12) 3_455 2_565
C11 C11 C11 60.00(2) 2_565 3_455
C11 C11 C10 95(3) 2_565 .
C11 C11 C10 106.2(17) 3_455 .

loop_
_geom_bond_atom_site_label_1
_geom_bond_atom_site_label_2
_geom_bond_distance
_geom_bond_site_symmetry_2
K1 O1 2.767(11) .
K1 C3 3.065(8) .
K1 C3 3.065(8) 3_455
K1 C3 3.065(8) 2_565
K1 C2 3.164(8) .
K1 C2 3.164(8) 3_455
K1 C2 3.164(8) 2_565
K1 C1 3.201(7) .
K1 C1 3.201(7) 3_455
K1 C1 3.201(7) 2_565
K1 Sn1 3.666(3) .
K1 H1 2.73(6) .
K1 H3 2.80(7) .
Sn1 C1 2.344(7) .
Sn1 C1 2.344(7) 3_455
Sn1 C1 2.344(7) 2_565
Si1 C5 1.856(8) .
Si1 C1 1.865(7) .
Si1 C6 1.866(8) .
Si1 C4 1.882(9) .
Si2 C7 1.828(10) .
Si2 C9 1.831(14) .
Si2 C8 1.844(11) .
Si2 C3 1.846(8) .
C1 C2 1.499(9) .
C1 H1 1.14(6) .
C2 C3 1.337(10) .
C2 H2 1.04(7) .
C3 H3 1.20(7) .
C4 H4A 0.9800 .
C4 H4B 0.9800 .
C4 H4C 0.9800 .
C5 H5A 0.9800 .
C5 H5B 0.9800 .
C5 H5C 0.9800 .
C6 H6A 0.9800 .
C6 H6B 0.9800 .
C6 H6C 0.9800 .
C7 H7A 0.9800 .
C7 H7B 0.9800 .
C7 H7C 0.9800 .
C8 H8A 0.9800 .
C8 H8B 0.9800 .
C8 H8C 0.9800 .
C9 H9A 0.9800 .
C9 H9B 0.9800 .
C9 H9C 0.9800 .
O1 C10 1.40(2) .
O1 C10 1.40(2) 3_455
O1 C10 1.40(2) 2_565
C10 C11 1.43(4) .
C10 C10 1.97(4) 3_455
C10 C10 1.97(4) 2_565
C11 C11 1.39(4) 2_565
C11 C11 1.39(4) 3_455
